data_4322209
loop_
_publ_author_name
'Romana Anulewicz-Ostrowska'
'Sergiusz Luli\'nski'
'Janusz Serwatowski'

_publ_contact_author
;
   Sergiusz Lulinski
   Department of Chemistry
   Technical University of Warsaw
   Noakowskiego 3,
   PL-00-664 Warszawa
   Poland
;
_publ_contact_author_email serek@ch.pw.edu.pl
_publ_contact_author_fax '048 22 6282741'
_publ_contact_author_phone '048 22 6607273'
_publ_section_title
;
 Synthesis and Characterization of Dialkylmetal Boryloxides
 [(\m-9-BBN-9-O)MMe2]2, M = Al, Ga, In
;
_journal_name_full 'Inorganic Chemistry'
_journal_page_first 3796
_journal_page_last 3800
_journal_paper_doi 10.1021/ic981454o
_journal_volume 38
_journal_year 1999
_chemical_formula_structural '[(1,5-C8H14)BOGa(C4H9)2]2'
_chemical_formula_sum 'C32 H64 B2 Ga2 O2'
_chemical_formula_weight 641.90
_chemical_melting_point 563
_chemical_name_systematic bis((m2-cyclooctane-1,5-diyl-borane-oxo)bis(tert-butyl)gallium)
_space_group_IT_number 1
_symmetry_cell_setting triclinic
_symmetry_space_group_name_Hall 'P 1'
_symmetry_space_group_name_H-M 'P 1'
_atom_sites_solution_hydrogens geom
_atom_sites_solution_primary direct
_atom_sites_solution_secondary difmap
_audit_creation_method SHELXL
_cell_angle_alpha 69.55(3)
_cell_angle_beta 67.75(3)
_cell_angle_gamma 77.23(3)
_cell_formula_units_Z 1
_cell_length_a 9.209(2)
_cell_length_b 10.184(2)
_cell_length_c 10.503(2)
_cell_measurement_temperature 293(2)
_cell_volume 849.7(4)
_computing_structure_refinement 'SHELXL-93 (Sheldrick, 1993)'
_computing_structure_solution 'SHELXS-86 (Sheldrick, 1990)'
_diffrn_ambient_temperature 293(2)
_diffrn_radiation_monochromator graphite
_diffrn_radiation_source 'fine-focus sealed tube'
_diffrn_radiation_type CuK\a
_diffrn_radiation_wavelength 1.54178
_diffrn_reflns_av_R_equivalents 0.0000
_diffrn_reflns_av_sigmaI/netI 0.0300
_diffrn_reflns_limit_h_max 10
_diffrn_reflns_limit_h_min -10
_diffrn_reflns_limit_k_max 11
_diffrn_reflns_limit_k_min -11
_diffrn_reflns_limit_l_max 11
_diffrn_reflns_limit_l_min -1
_diffrn_reflns_number 3959
_diffrn_reflns_theta_max 79.39
_diffrn_reflns_theta_min 4.66
_exptl_absorpt_coefficient_mu 2.117
_exptl_crystal_colour colourless
_exptl_crystal_density_diffrn 1.254
_exptl_crystal_F_000 344
_exptl_crystal_size_max 0.4
_exptl_crystal_size_mid 0.2
_exptl_crystal_size_min 0.2
_refine_diff_density_max 0.847
_refine_diff_density_min -0.826
_refine_diff_density_rms 0.100
_refine_ls_abs_structure_details 'Flack H D (1983), Acta Cryst. A39, 876-881'
_refine_ls_abs_structure_Flack 0.17(5)
_refine_ls_extinction_coef 0.0058(10)
_refine_ls_extinction_expression Fc^*^=kFc[1+0.001xFc^2^\l^3^/sin(2\q)]^-1/4^
_refine_ls_extinction_method SHELXL
_refine_ls_goodness_of_fit_all 1.036
_refine_ls_goodness_of_fit_obs 1.039
_refine_ls_matrix_type full
_refine_ls_number_parameters 408
_refine_ls_number_reflns 3959
_refine_ls_number_restraints 3
_refine_ls_restrained_S_all 1.036
_refine_ls_restrained_S_obs 1.039
_refine_ls_R_factor_all 0.0612
_refine_ls_R_factor_obs 0.0533
_refine_ls_shift/esd_max 2.600
_refine_ls_shift/esd_mean 0.113
_refine_ls_structure_factor_coef Fsqd
_refine_ls_weighting_details 'w=1/[\s^2^(Fo^2^)+(0.1226P)^2^+0.1863P] where P=(Fo^2^+2Fc^2^)/3'
_refine_ls_weighting_scheme calc
_refine_ls_wR_factor_all 0.1472
_refine_ls_wR_factor_obs 0.1375
_reflns_number_observed 3480
_reflns_number_total 3959
_reflns_observed_criterion >2sigma(I)
_cod_data_source_file ic981454o_4.cif
_cod_data_source_block B-O-Ga-t-Bu
_cod_depositor_comments
;
The following automatic conversions were performed:

'_refine_ls_weighting_scheme' value 'calc
w=1/[\s^2^(Fo^2^)+(0.1226P)^2^+0.1863P] where P=(Fo^2^+2Fc^2^)/3' was
changed to 'calc'. New tag '_refine_ls_weighting_details' was
created. The value of the new tag was set to
'w=1/[\s^2^(Fo^2^)+(0.1226P)^2^+0.1863P] where P=(Fo^2^+2Fc^2^)/3'.

Automatic conversion script
Id: cif_fix_values 3143 2015-03-26 13:38:13Z robertas 

2020-09-22
Z value changed to be consistent with given formula
                 miguel
;
_cod_original_formula_units_Z 2
_cod_original_cell_volume 849.7(3)
_cod_database_code 4322209

loop_
_symmetry_equiv_pos_as_xyz
'x, y, z'

loop_
_atom_site_aniso_label
_atom_site_aniso_U_11
_atom_site_aniso_U_22
_atom_site_aniso_U_33
_atom_site_aniso_U_23
_atom_site_aniso_U_13
_atom_site_aniso_U_12
Ga1 0.0396(6) 0.0321(6) 0.0311(6) -0.0099(4) -0.0112(4) -0.0021(4)
Ga2 0.0381(6) 0.0315(5) 0.0305(6) -0.0100(4) -0.0098(4) -0.0036(4)
O1 0.041(4) 0.032(3) 0.036(4) -0.005(3) -0.006(3) -0.009(3)
O2 0.040(4) 0.039(4) 0.019(3) -0.008(3) -0.004(3) -0.006(3)
B1 0.036(5) 0.020(4) 0.044(6) -0.007(4) -0.010(4) -0.010(3)
B2 0.043(6) 0.047(6) 0.017(4) -0.004(4) -0.011(4) -0.001(4)
C1 0.043(5) 0.042(6) 0.034(6) -0.012(4) 0.004(4) -0.005(4)
C2 0.032(4) 0.061(7) 0.112(13) -0.025(7) -0.005(5) -0.009(4)
C3 0.069(6) 0.075(6) 0.065(6) -0.001(5) -0.008(5) -0.036(5)
C4 0.080(10) 0.064(7) 0.068(9) -0.014(6) -0.021(7) -0.026(6)
C5 0.052(7) 0.052(8) 0.060(9) -0.024(6) -0.003(6) -0.007(5)
C6 0.062(6) 0.038(6) 0.057(8) 0.012(5) -0.001(5) 0.008(4)
C7 0.080(6) 0.071(6) 0.036(4) 0.011(4) -0.019(4) -0.009(4)
C8 0.095(9) 0.079(10) 0.026(6) -0.011(5) -0.022(5) -0.014(7)
C9 0.053(6) 0.039(6) 0.044(7) -0.012(5) -0.006(5) -0.014(4)
C10 0.049(6) 0.063(7) 0.075(8) -0.023(5) -0.012(5) -0.001(4)
C11 0.043(5) 0.121(10) 0.172(15) -0.094(11) -0.043(7) 0.006(5)
C12 0.073(9) 0.100(11) 0.102(12) -0.064(9) 0.013(7) -0.054(8)
C13 0.060(7) 0.024(5) 0.040(6) -0.006(4) -0.004(5) -0.011(4)
C14 0.158(18) 0.060(9) 0.064(10) -0.014(7) -0.048(10) 0.015(10)
C15 0.224(22) 0.071(8) 0.122(15) -0.043(9) -0.128(15) 0.043(11)
C16 0.135(15) 0.063(8) 0.039(7) -0.021(5) -0.013(7) -0.025(8)
C17 0.073(7) 0.082(8) 0.079(9) -0.033(6) -0.052(6) -0.016(6)
C18 0.060(7) 0.066(7) 0.035(5) -0.003(5) -0.011(4) -0.003(5)
C19 0.038(5) 0.032(4) 0.057(6) -0.014(4) -0.018(4) 0.016(3)
C20 0.054(5) 0.050(5) 0.024(4) -0.017(3) 0.002(3) -0.012(4)
C21 0.192(20) 0.188(20) 0.045(7) -0.021(9) 0.000(9) -0.128(18)
C22 0.150(15) 0.208(25) 0.253(28) -0.199(25) -0.155(18) 0.125(18)
C23 0.321(32) 0.404(45) 0.055(9) 0.005(15) -0.059(14) -0.316(35)
C24 0.129(18) 0.451(59) 0.270(41) 0.235(41) 0.077(21) 0.174(28)
C25 0.096(11) 0.084(9) 0.395(37) -0.059(17) -0.155(17) 0.012(8)
C26 0.150(14) 0.369(34) 0.127(14) -0.177(20) -0.098(12) 0.208(20)
C27 0.055(4) 0.067(5) 0.042(4) 0.009(4) -0.021(3) 0.003(4)
C28 0.067(8) 0.158(19) 0.122(14) 0.082(15) -0.028(8) -0.029(9)
C29 0.266(25) 0.155(14) 0.497(48) -0.255(25) -0.318(32) 0.165(17)
C30 0.067(6) 0.154(13) 0.096(10) -0.099(10) -0.035(6) 0.021(7)
C31 0.221(22) 0.119(12) 0.072(11) 0.001(9) -0.035(12) -0.111(15)
C32 0.407(47) 0.170(22) 0.304(37) -0.087(25) -0.335(40) 0.070(28)

loop_
_atom_site_label
_atom_site_type_symbol
_atom_site_fract_x
_atom_site_fract_y
_atom_site_fract_z
_atom_site_U_iso_or_equiv
_atom_site_thermal_displace_type
_atom_site_occupancy
_atom_site_calc_flag
_atom_site_refinement_flags
_atom_site_disorder_group
Ga1 Ga 0.49410(5) 0.17813(5) 0.73833(5) 0.0345(3) Uani 1 d . .
Ga2 Ga 0.64318(5) -0.06889(5) 0.60564(5) 0.0336(3) Uani 1 d . .
O1 O 0.4787(9) -0.0264(8) 0.7792(8) 0.039(2) Uani 1 d . .
O2 O 0.6620(8) 0.1363(8) 0.5618(7) 0.034(2) Uani 1 d . .
B1 B 0.3753(13) -0.1075(11) 0.8987(13) 0.034(2) Uani 1 d . .
B2 B 0.7566(14) 0.2256(14) 0.4437(11) 0.037(3) Uani 1 d . .
C1 C 0.2461(15) -0.0586(14) 1.0296(14) 0.044(3) Uani 1 d . .
H1 H 0.2476(15) 0.0427(14) 1.0090(14) 0.030(21) Uiso 1 calc R .
C2 C 0.0795(17) -0.0849(18) 1.0386(24) 0.074(5) Uani 1 d . .
H21 H -0.0003(17) -0.0576(18) 1.1194(24) 0.075(31) Uiso 1 calc R .
H22 H 0.0576(17) -0.0249(18) 0.9518(24) 0.208(90) Uiso 1 calc R .
C3 C 0.0671(13) -0.2327(12) 1.0554(13) 0.074(3) Uani 1 d . .
H31 H -0.0308(13) -0.2366(12) 1.0427(13) 0.069(37) Uiso 1 calc R .
H32 H 0.0607(13) -0.2885(12) 1.1531(13) 0.033(17) Uiso 1 calc R .
C4 C 0.2043(21) -0.3019(18) 0.9502(19) 0.070(4) Uani 1 d . .
H41 H 0.1892(21) -0.2691(18) 0.8572(19) 0.058(26) Uiso 1 calc R .
H42 H 0.2004(21) -0.4031(18) 0.9858(19) 0.082(37) Uiso 1 calc R .
C5 C 0.3740(18) -0.2690(16) 0.9297(18) 0.057(4) Uani 1 d . .
H5 H 0.4530(18) -0.3001(16) 0.8495(18) 0.061(43) Uiso 1 calc R .
C6 C 0.4082(14) -0.3541(12) 1.0715(15) 0.067(5) Uani 1 d . .
H61 H 0.3932(14) -0.4518(12) 1.0929(15) 0.060(28) Uiso 1 calc R .
H62 H 0.5181(14) -0.3505(12) 1.0561(15) 0.115(46) Uiso 1 calc R .
C7 C 0.3103(14) -0.3058(14) 1.1980(11) 0.070(3) Uani 1 d . .
H71 H 0.3529(14) -0.3548(14) 1.2757(11) 0.293(160) Uiso 1 calc R .
H72 H 0.2046(14) -0.3323(14) 1.2290(11) 0.070(29) Uiso 1 calc R .
C8 C 0.2988(20) -0.1414(18) 1.1723(15) 0.067(4) Uani 1 d . .
H81 H 0.4002(20) -0.1152(18) 1.1580(15) 0.234(103) Uiso 1 calc R .
H82 H 0.2218(20) -0.1161(18) 1.2556(15) 0.027(15) Uiso 1 calc R .
C9 C 0.8769(16) 0.1688(14) 0.3172(15) 0.047(3) Uani 1 d . .
H9 H 0.8702(16) 0.0688(14) 0.3356(15) 0.094(47) Uiso 1 calc R .
C10 C 1.0391(17) 0.1961(19) 0.2918(21) 0.065(4) Uani 1 d . .
H101 H 1.0880(17) 0.2365(19) 0.1890(21) 0.086(35) Uiso 1 calc R .
H102 H 1.0985(17) 0.1058(19) 0.3200(21) 0.152(80) Uiso 1 calc R .
C11 C 1.0577(12) 0.2882(17) 0.3645(21) 0.098(5) Uani 1 d . .
H111 H 1.0759(12) 0.2279(17) 0.4528(21) 2.000(2876) Uiso 1 calc R .
H112 H 1.1533(12) 0.3332(17) 0.3039(21) 0.188(109) Uiso 1 calc R .
C12 C 0.9343(20) 0.3982(22) 0.4017(22) 0.087(6) Uani 1 d . .
H121 H 0.9656(20) 0.4869(22) 0.3301(22) 0.159(81) Uiso 1 calc R .
H122 H 0.9302(20) 0.4045(22) 0.4931(22) 0.242(160) Uiso 1 calc R .
C13 C 0.7688(16) 0.3844(12) 0.4138(14) 0.045(3) Uani 1 d . .
H13 H 0.6923(16) 0.4171(12) 0.4941(14) 0.051(37) Uiso 1 calc R .
C14 C 0.7269(29) 0.4636(19) 0.2757(20) 0.096(7) Uani 1 d . .
H141 H 0.6150(29) 0.4949(19) 0.3039(20) 0.308(176) Uiso 1 calc R .
H142 H 0.7826(29) 0.5473(19) 0.2276(20) 0.228(121) Uiso 1 calc R .
C15 C 0.7601(30) 0.3894(16) 0.1729(22) 0.123(7) Uani 1 d . .
H151 H 0.6593(30) 0.3806(16) 0.1688(22) 0.271(131) Uiso 1 calc R .
H152 H 0.8154(30) 0.4507(16) 0.0798(22) 0.100(52) Uiso 1 calc R .
C16 C 0.8463(24) 0.2547(18) 0.1849(17) 0.080(5) Uani 1 d . .
H161 H 0.9480(24) 0.2673(18) 0.1095(17) 0.575(513) Uiso 1 calc R .
H162 H 0.7921(24) 0.1990(18) 0.1619(17) 0.083(38) Uiso 1 calc R .
C17 C 0.5388(16) -0.1020(16) 0.4775(15) 0.066(4) Uani 1 d . .
C18 C 0.8309(16) -0.1886(16) 0.6462(14) 0.059(4) Uani 1 d . .
C19 C 0.3053(12) 0.3075(11) 0.6870(14) 0.045(3) Uani 1 d . .
C20 C 0.5914(12) 0.2033(11) 0.8653(9) 0.044(2) Uani 1 d . .
C21 C 0.6670(33) -0.1110(29) 0.3379(18) 0.139(10) Uani 1 d . .
H211 H 0.7236(33) -0.0292(29) 0.2967(18) 0.321(200) Uiso 1 calc R .
H212 H 0.6203(33) -0.1154(29) 0.2719(18) 0.520(322) Uiso 1 calc R .
H213 H 0.7384(33) -0.1941(29) 0.3563(18) 0.468(369) Uiso 1 calc R .
C22 C 0.4135(25) 0.0137(26) 0.4506(28) 0.164(14) Uani 1 d . .
H221 H 0.4606(25) 0.0997(26) 0.3923(28) 0.045(25) Uiso 1 calc R .
H222 H 0.3409(25) 0.0255(26) 0.5407(28) 0.073(32) Uiso 1 calc R .
H223 H 0.3580(25) -0.0094(26) 0.4014(28) 0.129(57) Uiso 1 calc R .
C23 C 0.4328(32) -0.2003(33) 0.5594(20) 0.233(21) Uani 1 d . .
H231 H 0.4884(32) -0.2900(33) 0.5919(20) 0.042(25) Uiso 1 calc R .
H232 H 0.3762(32) -0.2076(33) 0.5024(20) 0.242(114) Uiso 1 calc R .
H233 H 0.3599(32) -0.1718(33) 0.6410(20) 0.080(34) Uiso 1 calc R .
C24 C 0.8049(30) -0.2855(41) 0.7722(34) 0.459(52) Uani 1 d . .
H241 H 0.7405(30) -0.2432(41) 0.8468(34) 0.104(53) Uiso 1 calc R .
H242 H 0.9037(30) -0.3262(41) 0.7875(34) 0.219(96) Uiso 1 calc R .
H243 H 0.7517(30) -0.3576(41) 0.7742(34) 0.115(58) Uiso 1 calc R .
C25 C 0.9657(20) -0.1047(18) 0.6250(35) 0.175(12) Uani 1 d . .
H251 H 0.9861(20) -0.0329(18) 0.5339(35) 0.210(96) Uiso 1 calc R .
H252 H 1.0596(20) -0.1679(18) 0.6271(35) 0.102(33) Uiso 1 calc R .
H253 H 0.9340(20) -0.0619(18) 0.7009(35) 0.324(94) Uiso 1 calc R .
C26 C 0.9319(20) -0.2484(26) 0.5428(17) 0.210(16) Uani 1 d . .
H261 H 0.9569(20) -0.1777(26) 0.4510(17) 0.109(44) Uiso 1 calc R .
H262 H 0.8829(20) -0.3205(26) 0.5393(17) 0.019(18) Uiso 1 calc R .
H263 H 1.0269(20) -0.2892(26) 0.5654(17) 0.151(58) Uiso 1 calc R .
C27 C 0.3482(11) 0.3900(11) 0.5350(10) 0.062(2) Uani 1 d . .
H271 H 0.4370(11) 0.4397(11) 0.5102(10) 0.085(34) Uiso 1 calc R .
H272 H 0.2606(11) 0.4564(11) 0.5185(10) 0.091(40) Uiso 1 calc R .
H273 H 0.3754(11) 0.3281(11) 0.4766(10) 0.035(17) Uiso 1 calc R .
C28 C 0.1711(18) 0.2259(26) 0.7357(24) 0.148(13) Uani 1 d . .
H281 H 0.1494(18) 0.1744(26) 0.8357(24) 2.000(3064) Uiso 1 calc R .
H282 H 0.1961(18) 0.1612(26) 0.6805(24) 0.066(18) Uiso 1 calc R .
H283 H 0.0800(18) 0.2889(26) 0.7226(24) 1.515(3072) Uiso 1 calc R .
C29 C 0.2533(28) 0.4079(21) 0.7768(36) 0.234(18) Uani 1 d . .
H291 H 0.3366(28) 0.4648(21) 0.7497(36) 0.027(15) Uiso 1 calc R .
H292 H 0.2288(28) 0.3552(21) 0.8768(36) 0.212(134) Uiso 1 calc R .
H293 H 0.1613(28) 0.4675(21) 0.7611(36) 0.148(54) Uiso 1 calc R .
C30 C 0.4795(16) 0.2375(19) 0.9992(17) 0.091(5) Uani 1 d . .
H301 H 0.4144(16) 0.3232(19) 0.9735(17) 0.075(31) Uiso 1 calc R .
H302 H 0.5383(16) 0.2490(19) 1.0524(17) 0.106(50) Uiso 1 calc R .
H303 H 0.4142(16) 0.1622(19) 1.0574(17) 0.110(53) Uiso 1 calc R .
C31 C 0.6674(35) 0.3447(22) 0.8032(23) 0.134(8) Uani 1 d . .
H311 H 0.5962(35) 0.4200(22) 0.7673(23) 0.193(114) Uiso 1 calc R .
H312 H 0.7644(35) 0.3378(22) 0.7262(23) 0.095(43) Uiso 1 calc R .
H313 H 0.6883(35) 0.3634(22) 0.8778(23) 0.424(279) Uiso 1 calc R .
C32 C 0.6791(54) 0.0703(34) 0.9276(44) 0.239(20) Uani 1 d . .
H321 H 0.7572(54) 0.0369(34) 0.8513(44) 0.197(113) Uiso 1 calc R .
H322 H 0.6070(54) 0.0006(34) 0.9876(44) 0.543(448) Uiso 1 calc R .
H323 H 0.7299(54) 0.0877(34) 0.9841(44) 0.171(78) Uiso 1 calc R .

loop_
_atom_type_symbol
_atom_type_description
_atom_type_scat_dispersion_real
_atom_type_scat_dispersion_imag
_atom_type_scat_source
C C 0.0181 0.0091 'International Tables Vol C Tables 4.2.6.8 and 6.1.1.4'
H H 0.0000 0.0000 'International Tables Vol C Tables 4.2.6.8 and 6.1.1.4'
B B 0.0090 0.0039 'International Tables Vol C Tables 4.2.6.8 and 6.1.1.4'
O O 0.0492 0.0322 'International Tables Vol C Tables 4.2.6.8 and 6.1.1.4'
Ga Ga -1.2846 0.7763 'International Tables Vol C Tables 4.2.6.8 and 6.1.1.4'

loop_
_geom_angle_atom_site_label_1
_geom_angle_atom_site_label_2
_geom_angle_atom_site_label_3
_geom_angle
_geom_angle_site_symmetry_1
_geom_angle_site_symmetry_3
_geom_angle_publ_flag
C20 Ga1 O1 110.3(4) . . ?
C20 Ga1 O2 110.6(3) . . ?
O1 Ga1 O2 78.5(3) . . ?
C20 Ga1 C19 124.0(5) . . ?
O1 Ga1 C19 113.3(4) . . ?
O2 Ga1 C19 111.1(4) . . ?
O1 Ga2 C18 113.3(5) . . ?
O1 Ga2 O2 79.0(3) . . ?
C18 Ga2 O2 111.5(5) . . ?
O1 Ga2 C17 110.3(5) . . ?
C18 Ga2 C17 122.6(7) . . ?
O2 Ga2 C17 112.0(5) . . ?
B1 O1 Ga1 125.7(7) . . ?
B1 O1 Ga2 132.4(7) . . ?
Ga1 O1 Ga2 101.9(3) . . ?
B2 O2 Ga2 130.2(7) . . ?
B2 O2 Ga1 129.1(8) . . ?
Ga2 O2 Ga1 100.6(3) . . ?
O1 B1 C5 123.7(11) . . ?
O1 B1 C1 127.2(9) . . ?
C5 B1 C1 109.1(10) . . ?
O2 B2 C13 128.8(11) . . ?
O2 B2 C9 119.9(11) . . ?
C13 B2 C9 111.3(10) . . ?
C2 C1 B1 107.8(13) . . ?
C2 C1 C8 116.2(13) . . ?
B1 C1 C8 107.2(11) . . ?
C3 C2 C1 113.8(13) . . ?
C2 C3 C4 115.5(10) . . ?
C3 C4 C5 113.8(13) . . ?
C6 C5 B1 111.1(13) . . ?
C6 C5 C4 106.5(12) . . ?
B1 C5 C4 110.1(12) . . ?
C7 C6 C5 115.4(10) . . ?
C6 C7 C8 114.9(9) . . ?
C7 C8 C1 108.4(12) . . ?
C16 C9 C10 103.7(14) . . ?
C16 C9 B2 108.2(12) . . ?
C10 C9 B2 109.7(13) . . ?
C9 C10 C11 118.2(13) . . ?
C12 C11 C10 120.6(12) . . ?
C11 C12 C13 118.0(12) . . ?
C12 C13 C14 114.2(15) . . ?
C12 C13 B2 107.6(12) . . ?
C14 C13 B2 106.3(12) . . ?
C15 C14 C13 117.8(14) . . ?
C16 C15 C14 122.6(15) . . ?
C15 C16 C9 121.9(15) . . ?
C23 C17 C22 93.2(19) . . ?
C23 C17 C21 123.6(18) . . ?
C22 C17 C21 111.0(18) . . ?
C23 C17 Ga2 109.7(10) . . ?
C22 C17 Ga2 110.9(10) . . ?
C21 C17 Ga2 107.7(11) . . ?
C24 C18 C26 108.6(21) . . ?
C24 C18 C25 108.0(26) . . ?
C26 C18 C25 89.5(17) . . ?
C24 C18 Ga2 116.3(12) . . ?
C26 C18 Ga2 116.7(11) . . ?
C25 C18 Ga2 114.4(11) . . ?
C28 C19 C27 113.8(12) . . ?
C28 C19 C29 105.5(18) . . ?
C27 C19 C29 108.4(15) . . ?
C28 C19 Ga1 110.2(9) . . ?
C27 C19 Ga1 112.4(7) . . ?
C29 C19 Ga1 106.0(9) . . ?
C32 C20 C30 101.0(19) . . ?
C32 C20 C31 119.8(22) . . ?
C30 C20 C31 93.8(13) . . ?
C32 C20 Ga1 111.7(12) . . ?
C30 C20 Ga1 116.0(8) . . ?
C31 C20 Ga1 112.8(10) . . ?

loop_
_geom_bond_atom_site_label_1
_geom_bond_atom_site_label_2
_geom_bond_distance
_geom_bond_site_symmetry_2
_geom_bond_publ_flag
Ga1 C20 1.973(11) . ?
Ga1 O1 2.001(8) . ?
Ga1 O2 2.025(7) . ?
Ga1 C19 2.061(10) . ?
Ga2 O1 1.994(8) . ?
Ga2 C18 1.980(14) . ?
Ga2 O2 2.009(8) . ?
Ga2 C17 2.071(10) . ?
O1 B1 1.372(12) . ?
O2 B2 1.367(13) . ?
B1 C5 1.56(2) . ?
B1 C1 1.59(2) . ?
B2 C13 1.56(2) . ?
B2 C9 1.57(2) . ?
C1 C2 1.58(2) . ?
C1 C8 1.64(2) . ?
C2 C3 1.48(2) . ?
C3 C4 1.55(2) . ?
C4 C5 1.59(2) . ?
C5 C6 1.55(2) . ?
C6 C7 1.48(2) . ?
C7 C8 1.59(2) . ?
C9 C16 1.45(2) . ?
C9 C10 1.49(2) . ?
C10 C11 1.47(2) . ?
C11 C12 1.45(2) . ?
C12 C13 1.51(2) . ?
C13 C14 1.54(2) . ?
C14 C15 1.43(2) . ?
C15 C16 1.41(2) . ?
C17 C23 1.37(2) . ?
C17 C22 1.49(2) . ?
C17 C21 1.51(3) . ?
C18 C24 1.32(3) . ?
C18 C26 1.36(2) . ?
C18 C25 1.56(2) . ?
C19 C28 1.47(2) . ?
C19 C27 1.464(15) . ?
C19 C29 1.51(2) . ?
C20 C32 1.49(3) . ?
C20 C30 1.499(14) . ?
C20 C31 1.56(2) . ?

loop_
_geom_torsion_atom_site_label_1
_geom_torsion_atom_site_label_2
_geom_torsion_atom_site_label_3
_geom_torsion_atom_site_label_4
_geom_torsion
_geom_torsion_site_symmetry_1
_geom_torsion_site_symmetry_2
_geom_torsion_site_symmetry_3
_geom_torsion_site_symmetry_4
_geom_torsion_publ_flag
C20 Ga1 O1 B1 72.8(9) . . . . ?
O2 Ga1 O1 B1 -179.3(8) . . . . ?
C19 Ga1 O1 B1 -71.0(10) . . . . ?
C20 Ga1 O1 Ga2 -108.1(4) . . . . ?
O2 Ga1 O1 Ga2 -0.2(4) . . . . ?
C19 Ga1 O1 Ga2 108.0(5) . . . . ?
C18 Ga2 O1 B1 -72.0(11) . . . . ?
O2 Ga2 O1 B1 179.2(9) . . . . ?
C17 Ga2 O1 B1 69.6(11) . . . . ?
C18 Ga2 O1 Ga1 109.0(6) . . . . ?
O2 Ga2 O1 Ga1 0.2(4) . . . . ?
C17 Ga2 O1 Ga1 -109.4(5) . . . . ?
O1 Ga2 O2 B2 -177.8(8) . . . . ?
C18 Ga2 O2 B2 71.4(10) . . . . ?
C17 Ga2 O2 B2 -70.2(10) . . . . ?
O1 Ga2 O2 Ga1 -0.2(4) . . . . ?
C18 Ga2 O2 Ga1 -111.0(5) . . . . ?
C17 Ga2 O2 Ga1 107.4(5) . . . . ?
C20 Ga1 O2 B2 -74.7(9) . . . . ?
O1 Ga1 O2 B2 177.8(8) . . . . ?
C19 Ga1 O2 B2 67.1(10) . . . . ?
C20 Ga1 O2 Ga2 107.7(4) . . . . ?
O1 Ga1 O2 Ga2 0.2(4) . . . . ?
C19 Ga1 O2 Ga2 -110.6(4) . . . . ?
Ga1 O1 B1 C5 -176.6(10) . . . . ?
Ga2 O1 B1 C5 4.6(18) . . . . ?
Ga1 O1 B1 C1 0.1(16) . . . . ?
Ga2 O1 B1 C1 -178.7(9) . . . . ?
Ga2 O2 B2 C13 -179.5(9) . . . . ?
Ga1 O2 B2 C13 3.5(17) . . . . ?
Ga2 O2 B2 C9 -1.6(15) . . . . ?
Ga1 O2 B2 C9 -178.6(8) . . . . ?
O1 B1 C1 C2 120.3(13) . . . . ?
C5 B1 C1 C2 -62.6(15) . . . . ?
O1 B1 C1 C8 -113.8(13) . . . . ?
C5 B1 C1 C8 63.3(15) . . . . ?
B1 C1 C2 C3 57.2(19) . . . . ?
C8 C1 C2 C3 -63.2(21) . . . . ?
C1 C2 C3 C4 -48.1(22) . . . . ?
C2 C3 C4 C5 43.4(20) . . . . ?
O1 B1 C5 C6 118.5(12) . . . . ?
C1 B1 C5 C6 -58.7(15) . . . . ?
O1 B1 C5 C4 -123.7(13) . . . . ?
C1 B1 C5 C4 59.1(16) . . . . ?
C3 C4 C5 C6 72.0(15) . . . . ?
C3 C4 C5 B1 -48.6(17) . . . . ?
B1 C5 C6 C7 51.1(16) . . . . ?
C4 C5 C6 C7 -68.8(16) . . . . ?
C5 C6 C7 C8 -48.6(18) . . . . ?
C6 C7 C8 C1 51.9(16) . . . . ?
C2 C1 C8 C7 62.3(16) . . . . ?
B1 C1 C8 C7 -58.4(14) . . . . ?
O2 B2 C9 C16 124.7(13) . . . . ?
C13 B2 C9 C16 -57.1(16) . . . . ?
O2 B2 C9 C10 -122.9(13) . . . . ?
C13 B2 C9 C10 55.3(15) . . . . ?
C16 C9 C10 C11 104.8(19) . . . . ?
B2 C9 C10 C11 -10.5(21) . . . . ?
C9 C10 C11 C12 -28.3(28) . . . . ?
C10 C11 C12 C13 21.3(29) . . . . ?
C11 C12 C13 C14 -95.0(21) . . . . ?
C11 C12 C13 B2 22.8(22) . . . . ?
O2 B2 C13 C12 116.8(14) . . . . ?
C9 B2 C13 C12 -61.2(15) . . . . ?
O2 B2 C13 C14 -120.4(14) . . . . ?
C9 B2 C13 C14 61.5(15) . . . . ?
C12 C13 C14 C15 89.7(24) . . . . ?
B2 C13 C14 C15 -28.8(25) . . . . ?
C13 C14 C15 C16 -8.0(36) . . . . ?
C14 C15 C16 C9 13.9(35) . . . . ?
C10 C9 C16 C15 -97.8(21) . . . . ?
B2 C9 C16 C15 18.6(23) . . . . ?
O1 Ga2 C17 C23 -51.7(20) . . . . ?
C18 Ga2 C17 C23 85.7(20) . . . . ?
O2 Ga2 C17 C23 -137.7(19) . . . . ?
O1 Ga2 C17 C22 49.8(16) . . . . ?
C18 Ga2 C17 C22 -172.8(15) . . . . ?
O2 Ga2 C17 C22 -36.2(16) . . . . ?
O1 Ga2 C17 C21 171.4(13) . . . . ?
C18 Ga2 C17 C21 -51.2(15) . . . . ?
O2 Ga2 C17 C21 85.4(14) . . . . ?
O1 Ga2 C18 C24 35.3(32) . . . . ?
O2 Ga2 C18 C24 122.3(30) . . . . ?
C17 Ga2 C18 C24 -100.9(31) . . . . ?
O1 Ga2 C18 C26 165.7(16) . . . . ?
O2 Ga2 C18 C26 -107.4(17) . . . . ?
C17 Ga2 C18 C26 29.4(19) . . . . ?
O1 Ga2 C18 C25 -91.8(15) . . . . ?
O2 Ga2 C18 C25 -4.9(16) . . . . ?
C17 Ga2 C18 C25 131.9(15) . . . . ?
C20 Ga1 C19 C28 -119.3(15) . . . . ?
O1 Ga1 C19 C28 18.8(16) . . . . ?
O2 Ga1 C19 C28 105.0(14) . . . . ?
C20 Ga1 C19 C27 112.6(9) . . . . ?
O1 Ga1 C19 C27 -109.3(8) . . . . ?
O2 Ga1 C19 C27 -23.1(10) . . . . ?
C20 Ga1 C19 C29 -5.7(16) . . . . ?
O1 Ga1 C19 C29 132.5(15) . . . . ?
O2 Ga1 C19 C29 -141.4(15) . . . . ?
O1 Ga1 C20 C32 18.8(23) . . . . ?
O2 Ga1 C20 C32 -66.1(23) . . . . ?
C19 Ga1 C20 C32 158.1(22) . . . . ?
O1 Ga1 C20 C30 -96.2(10) . . . . ?
O2 Ga1 C20 C30 178.9(10) . . . . ?
C19 Ga1 C20 C30 43.1(11) . . . . ?
O1 Ga1 C20 C31 157.2(14) . . . . ?
O2 Ga1 C20 C31 72.3(14) . . . . ?
C19 Ga1 C20 C31 -63.5(14) . . . . ?
